data_7032056
loop_
_publ_author_name
'Portius, Peter'
'Meijer, Anthony J. H. M.'
'Towrie, Michael'
'Crozier, Benjamin F.'
'Schiager, Ingrid'

_publ_section_title
;
 Picosecond time-resolved infrared spectroscopy of rhodium and iridium
 azides.
;
_journal_issue 47
_journal_name_full 'Dalton transactions (Cambridge, England : 2003)'
_journal_page_first 17694
_journal_page_last 17702
_journal_paper_doi 10.1039/c4dt02097a
_journal_volume 43
_journal_year 2014
_chemical_formula_moiety 'C28 H30 N6 P Rh'
_chemical_formula_sum 'C28 H30 N6 P Rh'
_chemical_formula_weight 584.46
_chemical_name_common Rh(Cp*)(N3)2(PPh3)
_chemical_name_systematic Rh(Cp*)(N3)2(PPh3)
_space_group_IT_number 14
_symmetry_cell_setting monoclinic
_symmetry_space_group_name_Hall '-P 2ybc'
_symmetry_space_group_name_H-M 'P 1 21/c 1'
_atom_sites_solution_hydrogens geom
_atom_sites_solution_primary direct
_atom_sites_solution_secondary difmap
_audit_creation_method SHELXL-97
_cell_angle_alpha 90.00
_cell_angle_beta 98.87(3)
_cell_angle_gamma 90.00
_cell_formula_units_Z 4
_cell_length_a 17.620(4)
_cell_length_b 8.6155(17)
_cell_length_c 17.542(4)
_cell_measurement_reflns_used 3185
_cell_measurement_temperature 100(2)
_cell_measurement_theta_max 20.9941
_cell_measurement_theta_min 2.3398
_cell_volume 2631.1(10)
_computing_cell_refinement 'Bruker SAINT'
_computing_data_collection 'Bruker APEX2'
_computing_data_reduction 'Bruker SAINT'
_computing_molecular_graphics 'Bruker SHELXTL'
_computing_publication_material 'Ortep-3 for Windows'
_computing_structure_refinement 'SHELXL-97 (Sheldrick, 2008)'
_computing_structure_solution 'SHELXS-97 (Sheldrick, 2008)'
_diffrn_ambient_temperature 100(2)
_diffrn_measured_fraction_theta_full 1.000
_diffrn_measured_fraction_theta_max 0.970
_diffrn_measurement_device_type 'Bruker APEX-II CCD'
_diffrn_measurement_method '\w scans'
_diffrn_radiation_monochromator graphite
_diffrn_radiation_source 'fine-focus sealed tube'
_diffrn_radiation_type MoK\a
_diffrn_radiation_wavelength 0.71073
_diffrn_reflns_av_R_equivalents 0.1154
_diffrn_reflns_av_sigmaI/netI 0.0931
_diffrn_reflns_limit_h_max 22
_diffrn_reflns_limit_h_min -21
_diffrn_reflns_limit_k_max 11
_diffrn_reflns_limit_k_min -11
_diffrn_reflns_limit_l_max 22
_diffrn_reflns_limit_l_min -22
_diffrn_reflns_number 32677
_diffrn_reflns_theta_full 25.00
_diffrn_reflns_theta_max 27.52
_diffrn_reflns_theta_min 2.34
_exptl_absorpt_coefficient_mu 0.739
_exptl_absorpt_correction_T_max 0.9782
_exptl_absorpt_correction_T_min 0.7090
_exptl_absorpt_correction_type multi-scan
_exptl_absorpt_process_details sadabs
_exptl_crystal_colour red
_exptl_crystal_density_diffrn 1.475
_exptl_crystal_density_method 'not measured'
_exptl_crystal_description needle
_exptl_crystal_F_000 1200
_exptl_crystal_size_max 0.50
_exptl_crystal_size_mid 0.04
_exptl_crystal_size_min 0.03
_refine_diff_density_max 0.848
_refine_diff_density_min -1.161
_refine_diff_density_rms 0.120
_refine_ls_extinction_method none
_refine_ls_goodness_of_fit_ref 0.994
_refine_ls_hydrogen_treatment constr
_refine_ls_matrix_type full
_refine_ls_number_parameters 330
_refine_ls_number_reflns 5883
_refine_ls_number_restraints 0
_refine_ls_restrained_S_all 0.994
_refine_ls_R_factor_all 0.0900
_refine_ls_R_factor_gt 0.0457
_refine_ls_shift/su_max 0.000
_refine_ls_shift/su_mean 0.000
_refine_ls_structure_factor_coef Fsqd
_refine_ls_weighting_details 'calc w=1/[\s^2^(Fo^2^)+(0.0420P)^2^+0.0000P] where P=(Fo^2^+2Fc^2^)/3'
_refine_ls_weighting_scheme calc
_refine_ls_wR_factor_gt 0.0874
_refine_ls_wR_factor_ref 0.1015
_reflns_number_gt 3946
_reflns_number_total 5883
_reflns_threshold_expression >2sigma(I)
_refine_special_details
; 
 Reflection 1 0 0 was omitted due to interference with the beamstop.
 Refinement of F^2^ against ALL reflections.  The weighted R-factor wR and 
 goodness of fit S are based on F^2^, conventional R-factors R are based 
 on F, with F set to zero for negative F^2^. The threshold expression of 
 F^2^ > 2sigma(F^2^) is used only for calculating R-factors(gt) etc. and is 
 not relevant to the choice of reflections for refinement.  R-factors based 
 on F^2^ are statistically about twice as large as those based on F, and R- 
 factors based on ALL data will be even larger. 
;
_cod_data_source_file c4dt02097a2.cif
_cod_data_source_block rory2a
_cod_depositor_comments
;
The following automatic conversions were performed:

'_symmetry_cell_setting' value 'Monoclinic' changed to 'monoclinic'
according to
/usr/data/users/saulius/crontab/automatic-downloads/rss-feeds/RSC/lib/dictionaries/cif_core.dic
dictionary named 'cif_core.dic' version 2.4.2 from 2011-04-26.

Automatic conversion script
Id: cif_fix_values 2281 2013-09-26 08:29:07Z andrius 

 Adding full bibliography for 7032056.cif.
;
_cod_original_cell_volume 2631.0(9)
_cod_original_sg_symbol_Hall -P2ybc
_cod_original_sg_symbol_H-M P21/c
_cod_database_code 7032056

loop_
_symmetry_equiv_pos_as_xyz
'x, y, z'
'-x, y+1/2, -z+1/2'
'-x, -y, -z'
'x, -y-1/2, z-1/2'

loop_
_atom_site_label
_atom_site_type_symbol
_atom_site_fract_x
_atom_site_fract_y
_atom_site_fract_z
_atom_site_U_iso_or_equiv
_atom_site_adp_type
_atom_site_occupancy
_atom_site_symmetry_multiplicity
_atom_site_calc_flag
_atom_site_refinement_flags
Rh1 Rh 0.330674(18) 0.38846(3) 0.149141(17) 0.01573(10) Uani 1 1 d .
P1 P 0.21472(6) 0.48401(12) 0.17879(6) 0.0170(2) Uani 1 1 d .
N1 N 0.2853(2) 0.4128(4) 0.03214(18) 0.0227(8) Uani 1 1 d .
N2 N 0.2389(2) 0.3186(4) 0.00257(18) 0.0251(8) Uani 1 1 d .
N3 N 0.1944(3) 0.2325(5) -0.0289(2) 0.0436(11) Uani 1 1 d .
N4 N 0.36759(19) 0.6239(4) 0.14761(18) 0.0224(7) Uani 1 1 d .
N5 N 0.39684(19) 0.6622(4) 0.0922(2) 0.0223(8) Uani 1 1 d .
N6 N 0.4253(2) 0.7079(4) 0.0414(2) 0.0325(9) Uani 1 1 d .
C1 C 0.3601(2) 0.2166(5) 0.2427(2) 0.0222(9) Uani 1 1 d .
C2 C 0.3444(2) 0.1403(4) 0.1686(2) 0.0233(9) Uani 1 1 d .
C3 C 0.4018(2) 0.1904(5) 0.1241(2) 0.0226(9) Uani 1 1 d .
C4 C 0.4491(2) 0.3006(5) 0.1668(2) 0.0209(9) Uani 1 1 d .
C5 C 0.4232(2) 0.3178(5) 0.2412(2) 0.0204(9) Uani 1 1 d .
C6 C 0.3199(3) 0.1817(5) 0.3105(2) 0.0319(11) Uani 1 1 d .
H6A H 0.3452 0.0940 0.3396 0.048 Uiso 1 1 calc R
H6B H 0.2661 0.1552 0.2920 0.048 Uiso 1 1 calc R
H6C H 0.3221 0.2731 0.3441 0.048 Uiso 1 1 calc R
C7 C 0.2891(3) 0.0101(5) 0.1468(3) 0.0347(11) Uani 1 1 d .
H7A H 0.2680 0.0179 0.0919 0.052 Uiso 1 1 calc R
H7B H 0.2473 0.0163 0.1776 0.052 Uiso 1 1 calc R
H7C H 0.3159 -0.0893 0.1567 0.052 Uiso 1 1 calc R
C8 C 0.4088(3) 0.1342(5) 0.0436(2) 0.0330(11) Uani 1 1 d .
H8A H 0.4347 0.2135 0.0170 0.050 Uiso 1 1 calc R
H8B H 0.3575 0.1149 0.0148 0.050 Uiso 1 1 calc R
H8C H 0.4387 0.0379 0.0471 0.050 Uiso 1 1 calc R
C9 C 0.5172(2) 0.3843(5) 0.1457(3) 0.0315(10) Uani 1 1 d .
H9A H 0.5644 0.3379 0.1733 0.047 Uiso 1 1 calc R
H9B H 0.5148 0.4939 0.1601 0.047 Uiso 1 1 calc R
H9C H 0.5171 0.3760 0.0900 0.047 Uiso 1 1 calc R
C10 C 0.4649(2) 0.4119(5) 0.3058(2) 0.0308(11) Uani 1 1 d .
H10A H 0.4407 0.3974 0.3520 0.046 Uiso 1 1 calc R
H10B H 0.4627 0.5219 0.2913 0.046 Uiso 1 1 calc R
H10C H 0.5186 0.3784 0.3165 0.046 Uiso 1 1 calc R
C11 C 0.2273(2) 0.6215(5) 0.2590(2) 0.0198(8) Uani 1 1 d .
C12 C 0.2921(2) 0.6096(6) 0.3139(2) 0.0309(10) Uani 1 1 d .
H12 H 0.3298 0.5338 0.3076 0.037 Uiso 1 1 calc R
C13 C 0.3034(3) 0.7052(6) 0.3779(2) 0.0350(12) Uani 1 1 d .
H13 H 0.3477 0.6930 0.4158 0.042 Uiso 1 1 calc R
C14 C 0.2504(3) 0.8180(5) 0.3863(2) 0.0333(11) Uani 1 1 d .
H14 H 0.2585 0.8866 0.4292 0.040 Uiso 1 1 calc R
C15 C 0.1851(3) 0.8311(6) 0.3321(3) 0.0389(12) Uani 1 1 d .
H15 H 0.1479 0.9080 0.3384 0.047 Uiso 1 1 calc R
C16 C 0.1730(3) 0.7336(5) 0.2686(2) 0.0307(11) Uani 1 1 d .
H16 H 0.1277 0.7434 0.2318 0.037 Uiso 1 1 calc R
C17 C 0.1499(2) 0.3368(5) 0.2061(2) 0.0193(9) Uani 1 1 d .
C18 C 0.1248(2) 0.3372(5) 0.2778(2) 0.0219(9) Uani 1 1 d .
H18 H 0.1423 0.4156 0.3144 0.026 Uiso 1 1 calc R
C19 C 0.0747(3) 0.2242(5) 0.2960(3) 0.0304(11) Uani 1 1 d .
H19 H 0.0576 0.2256 0.3448 0.036 Uiso 1 1 calc R
C20 C 0.0494(2) 0.1089(5) 0.2429(3) 0.0312(10) Uani 1 1 d .
H20 H 0.0142 0.0325 0.2550 0.037 Uiso 1 1 calc R
C21 C 0.0753(2) 0.1053(5) 0.1725(3) 0.0300(10) Uani 1 1 d .
H21 H 0.0586 0.0249 0.1367 0.036 Uiso 1 1 calc R
C22 C 0.1250(2) 0.2170(5) 0.1540(2) 0.0257(10) Uani 1 1 d .
H22 H 0.1426 0.2132 0.1055 0.031 Uiso 1 1 calc R
C23 C 0.1538(2) 0.5941(4) 0.1035(2) 0.0186(8) Uani 1 1 d .
C24 C 0.0738(2) 0.5791(5) 0.0892(2) 0.0257(10) Uani 1 1 d .
H24 H 0.0493 0.5008 0.1147 0.031 Uiso 1 1 calc R
C25 C 0.0306(3) 0.6783(5) 0.0379(2) 0.0270(10) Uani 1 1 d .
H25 H -0.0236 0.6662 0.0276 0.032 Uiso 1 1 calc R
C26 C 0.0650(3) 0.7947(5) 0.0013(2) 0.0300(11) Uani 1 1 d .
H26 H 0.0345 0.8641 -0.0327 0.036 Uiso 1 1 calc R
C27 C 0.1435(3) 0.8093(5) 0.0142(2) 0.0269(10) Uani 1 1 d .
H27 H 0.1675 0.8878 -0.0117 0.032 Uiso 1 1 calc R
C28 C 0.1881(2) 0.7103(5) 0.0650(2) 0.0228(9) Uani 1 1 d .
H28 H 0.2424 0.7217 0.0737 0.027 Uiso 1 1 calc R

loop_
_atom_site_aniso_label
_atom_site_aniso_U_11
_atom_site_aniso_U_22
_atom_site_aniso_U_33
_atom_site_aniso_U_23
_atom_site_aniso_U_13
_atom_site_aniso_U_12
Rh1 0.01463(17) 0.01629(16) 0.01635(15) 0.00074(14) 0.00262(11) 0.00044(15)
P1 0.0149(6) 0.0183(5) 0.0172(5) -0.0014(4) 0.0011(4) -0.0004(4)
N1 0.025(2) 0.025(2) 0.0175(17) 0.0009(15) 0.0011(15) 0.0028(16)
N2 0.032(2) 0.028(2) 0.0147(17) 0.0050(16) 0.0016(16) 0.0032(19)
N3 0.057(3) 0.050(3) 0.022(2) -0.0047(19) -0.002(2) -0.021(2)
N4 0.0252(19) 0.0189(18) 0.0243(18) -0.0006(15) 0.0070(15) -0.0015(16)
N5 0.019(2) 0.0190(18) 0.0273(19) -0.0010(15) -0.0014(16) 0.0023(15)
N6 0.038(2) 0.033(2) 0.027(2) 0.0043(17) 0.0077(18) -0.0080(19)
C1 0.020(2) 0.023(2) 0.023(2) 0.0074(17) 0.0008(17) 0.0067(18)
C2 0.023(2) 0.013(2) 0.032(2) 0.0017(17) -0.0037(18) 0.0022(17)
C3 0.019(2) 0.021(2) 0.027(2) 0.0030(18) 0.0026(18) 0.0088(18)
C4 0.013(2) 0.019(2) 0.031(2) 0.0053(18) 0.0036(17) 0.0068(17)
C5 0.017(2) 0.020(2) 0.023(2) 0.0007(17) -0.0009(17) 0.0024(18)
C6 0.030(3) 0.035(3) 0.032(2) 0.013(2) 0.009(2) 0.004(2)
C7 0.029(3) 0.018(2) 0.054(3) 0.005(2) 0.000(2) -0.001(2)
C8 0.036(3) 0.033(3) 0.031(2) -0.007(2) 0.006(2) 0.012(2)
C9 0.019(2) 0.034(3) 0.042(3) 0.009(2) 0.0059(19) 0.005(2)
C10 0.021(2) 0.034(3) 0.033(2) 0.000(2) -0.0082(19) 0.001(2)
C11 0.019(2) 0.022(2) 0.0193(19) 0.0001(17) 0.0031(16) -0.0054(19)
C12 0.024(2) 0.043(3) 0.025(2) -0.010(2) 0.0032(18) -0.002(2)
C13 0.030(3) 0.049(3) 0.025(2) -0.010(2) 0.005(2) -0.017(2)
C14 0.056(3) 0.023(2) 0.023(2) -0.0079(19) 0.011(2) -0.014(2)
C15 0.063(4) 0.030(3) 0.026(2) -0.002(2) 0.012(2) 0.012(3)
C16 0.039(3) 0.032(3) 0.021(2) -0.0015(19) 0.004(2) 0.007(2)
C17 0.013(2) 0.021(2) 0.023(2) 0.0036(17) 0.0000(16) 0.0014(17)
C18 0.016(2) 0.025(2) 0.024(2) 0.0003(18) 0.0009(17) -0.0002(18)
C19 0.027(3) 0.035(3) 0.031(2) 0.004(2) 0.010(2) -0.002(2)
C20 0.017(2) 0.034(3) 0.041(3) 0.010(2) 0.0000(19) -0.006(2)
C21 0.022(2) 0.027(2) 0.038(2) -0.002(2) -0.0053(19) -0.003(2)
C22 0.017(2) 0.033(3) 0.026(2) -0.0017(19) -0.0011(18) 0.000(2)
C23 0.018(2) 0.018(2) 0.0194(19) -0.0027(17) 0.0011(16) 0.0040(18)
C24 0.027(3) 0.025(2) 0.026(2) -0.0031(18) 0.0048(19) 0.0005(19)
C25 0.019(2) 0.034(3) 0.025(2) -0.007(2) -0.0029(18) 0.004(2)
C26 0.031(3) 0.030(3) 0.026(2) -0.002(2) -0.005(2) 0.010(2)
C27 0.032(3) 0.024(2) 0.023(2) 0.0014(18) -0.0003(19) -0.001(2)
C28 0.023(2) 0.025(2) 0.019(2) -0.0056(18) -0.0016(17) -0.0002(19)

loop_
_atom_type_symbol
_atom_type_description
_atom_type_scat_dispersion_real
_atom_type_scat_dispersion_imag
_atom_type_scat_source
C C 0.0033 0.0016 'International Tables Vol C Tables 4.2.6.8 and 6.1.1.4'
H H 0.0000 0.0000 'International Tables Vol C Tables 4.2.6.8 and 6.1.1.4'
N N 0.0061 0.0033 'International Tables Vol C Tables 4.2.6.8 and 6.1.1.4'
P P 0.1023 0.0942 'International Tables Vol C Tables 4.2.6.8 and 6.1.1.4'
Rh Rh -1.1178 0.9187 'International Tables Vol C Tables 4.2.6.8 and 6.1.1.4'

loop_
_geom_angle_atom_site_label_1
_geom_angle_atom_site_label_2
_geom_angle_atom_site_label_3
_geom_angle
N1 Rh1 N4 87.91(13)
N1 Rh1 C2 105.61(14)
N4 Rh1 C2 155.72(15)
N1 Rh1 C5 151.17(14)
N4 Rh1 C5 94.56(14)
C2 Rh1 C5 63.87(15)
N1 Rh1 C4 112.54(14)
N4 Rh1 C4 92.54(14)
C2 Rh1 C4 63.80(15)
C5 Rh1 C4 38.71(14)
N1 Rh1 C3 91.41(14)
N4 Rh1 C3 123.45(14)
C2 Rh1 C3 38.33(15)
C5 Rh1 C3 63.36(15)
C4 Rh1 C3 37.21(15)
N1 Rh1 C1 143.55(15)
N4 Rh1 C1 127.53(14)
C2 Rh1 C1 38.46(15)
C5 Rh1 C1 37.48(14)
C4 Rh1 C1 63.65(15)
C3 Rh1 C1 63.52(15)
N1 Rh1 P1 88.18(10)
N4 Rh1 P1 86.93(9)
C2 Rh1 P1 113.08(11)
C5 Rh1 P1 120.62(11)
C4 Rh1 P1 159.25(11)
C3 Rh1 P1 149.59(11)
C1 Rh1 P1 100.57(11)
C17 P1 C11 104.80(18)
C17 P1 C23 103.25(18)
C11 P1 C23 101.99(18)
C17 P1 Rh1 114.80(13)
C11 P1 Rh1 113.19(13)
C23 P1 Rh1 117.20(13)
N2 N1 Rh1 118.9(3)
N3 N2 N1 176.8(4)
N5 N4 Rh1 115.9(3)
N6 N5 N4 175.7(4)
C5 C1 C2 107.8(3)
C5 C1 C6 127.2(4)
C2 C1 C6 124.9(4)
C5 C1 Rh1 70.7(2)
C2 C1 Rh1 69.3(2)
C6 C1 Rh1 129.4(3)
C3 C2 C1 107.5(4)
C3 C2 C7 124.8(4)
C1 C2 C7 126.7(4)
C3 C2 Rh1 71.9(2)
C1 C2 Rh1 72.2(2)
C7 C2 Rh1 130.2(3)
C4 C3 C2 108.8(4)
C4 C3 C8 125.9(4)
C2 C3 C8 125.2(4)
C4 C3 Rh1 71.2(2)
C2 C3 Rh1 69.8(2)
C8 C3 Rh1 124.4(3)
C3 C4 C5 107.7(3)
C3 C4 C9 129.0(4)
C5 C4 C9 123.2(4)
C3 C4 Rh1 71.6(2)
C5 C4 Rh1 70.6(2)
C9 C4 Rh1 125.5(3)
C1 C5 C4 108.1(3)
C1 C5 C10 128.1(4)
C4 C5 C10 123.4(4)
C1 C5 Rh1 71.9(2)
C4 C5 Rh1 70.7(2)
C10 C5 Rh1 129.1(3)
C1 C6 H6A 109.5
C1 C6 H6B 109.5
H6A C6 H6B 109.5
C1 C6 H6C 109.5
H6A C6 H6C 109.5
H6B C6 H6C 109.5
C2 C7 H7A 109.5
C2 C7 H7B 109.5
H7A C7 H7B 109.5
C2 C7 H7C 109.5
H7A C7 H7C 109.5
H7B C7 H7C 109.5
C3 C8 H8A 109.5
C3 C8 H8B 109.5
H8A C8 H8B 109.5
C3 C8 H8C 109.5
H8A C8 H8C 109.5
H8B C8 H8C 109.5
C4 C9 H9A 109.5
C4 C9 H9B 109.5
H9A C9 H9B 109.5
C4 C9 H9C 109.5
H9A C9 H9C 109.5
H9B C9 H9C 109.5
C5 C10 H10A 109.5
C5 C10 H10B 109.5
H10A C10 H10B 109.5
C5 C10 H10C 109.5
H10A C10 H10C 109.5
H10B C10 H10C 109.5
C12 C11 C16 118.6(4)
C12 C11 P1 118.6(3)
C16 C11 P1 122.7(3)
C11 C12 C13 121.5(4)
C11 C12 H12 119.2
C13 C12 H12 119.2
C14 C13 C12 119.7(4)
C14 C13 H13 120.2
C12 C13 H13 120.2
C13 C14 C15 119.5(4)
C13 C14 H14 120.2
C15 C14 H14 120.2
C14 C15 C16 120.9(5)
C14 C15 H15 119.6
C16 C15 H15 119.6
C15 C16 C11 119.8(4)
C15 C16 H16 120.1
C11 C16 H16 120.1
C18 C17 C22 118.6(4)
C18 C17 P1 122.3(3)
C22 C17 P1 119.1(3)
C19 C18 C17 120.5(4)
C19 C18 H18 119.8
C17 C18 H18 119.8
C18 C19 C20 120.0(4)
C18 C19 H19 120.0
C20 C19 H19 120.0
C21 C20 C19 120.0(4)
C21 C20 H20 120.0
C19 C20 H20 120.0
C22 C21 C20 120.4(4)
C22 C21 H21 119.8
C20 C21 H21 119.8
C21 C22 C17 120.5(4)
C21 C22 H22 119.8
C17 C22 H22 119.8
C28 C23 C24 118.6(4)
C28 C23 P1 118.1(3)
C24 C23 P1 122.9(3)
C25 C24 C23 119.9(4)
C25 C24 H24 120.0
C23 C24 H24 120.0
C26 C25 C24 121.0(4)
C26 C25 H25 119.5
C24 C25 H25 119.5
C27 C26 C25 119.5(4)
C27 C26 H26 120.2
C25 C26 H26 120.2
C26 C27 C28 120.4(4)
C26 C27 H27 119.8
C28 C27 H27 119.8
C27 C28 C23 120.5(4)
C27 C28 H28 119.7
C23 C28 H28 119.7

loop_
_geom_bond_atom_site_label_1
_geom_bond_atom_site_label_2
_geom_bond_distance
Rh1 N1 2.095(3)
Rh1 N4 2.132(3)
Rh1 C2 2.173(4)
Rh1 C5 2.197(4)
Rh1 C4 2.197(4)
Rh1 C3 2.201(4)
Rh1 C1 2.212(4)
Rh1 P1 2.3345(11)
P1 C17 1.821(4)
P1 C11 1.827(4)
P1 C23 1.833(4)
N1 N2 1.210(5)
N2 N3 1.157(5)
N4 N5 1.214(4)
N5 N6 1.156(4)
C1 C5 1.416(6)
C1 C2 1.445(5)
C1 C6 1.505(5)
C2 C3 1.436(6)
C2 C7 1.496(6)
C3 C4 1.403(6)
C3 C8 1.515(5)
C4 C5 1.456(5)
C4 C9 1.494(6)
C5 C10 1.491(6)
C6 H6A 0.9800
C6 H6B 0.9800
C6 H6C 0.9800
C7 H7A 0.9800
C7 H7B 0.9800
C7 H7C 0.9800
C8 H8A 0.9800
C8 H8B 0.9800
C8 H8C 0.9800
C9 H9A 0.9800
C9 H9B 0.9800
C9 H9C 0.9800
C10 H10A 0.9800
C10 H10B 0.9800
C10 H10C 0.9800
C11 C12 1.378(6)
C11 C16 1.388(6)
C12 C13 1.382(6)
C12 H12 0.9500
C13 C14 1.372(7)
C13 H13 0.9500
C14 C15 1.380(6)
C14 H14 0.9500
C15 C16 1.385(6)
C15 H15 0.9500
C16 H16 0.9500
C17 C18 1.395(5)
C17 C22 1.404(6)
C18 C19 1.385(6)
C18 H18 0.9500
C19 C20 1.387(6)
C19 H19 0.9500
C20 C21 1.381(6)
C20 H20 0.9500
C21 C22 1.373(6)
C21 H21 0.9500
C22 H22 0.9500
C23 C28 1.395(5)
C23 C24 1.399(6)
C24 C25 1.382(6)
C24 H24 0.9500
C25 C26 1.380(6)
C25 H25 0.9500
C26 C27 1.373(6)
C26 H26 0.9500
C27 C28 1.387(6)
C27 H27 0.9500
C28 H28 0.9500
